data_9002156
loop_
_publ_author_name
'Cooper, M. A.'
'Hawthorne, F. C.'
'Grew, E. S.'

_publ_section_title
;
 The crystal chemistry of sogdianite, a milarite-group mineral
 Note: U(1,2) for Li2 changed to match symmetry constraints.
;
_journal_name_full 'American Mineralogist'
_journal_page_first 764
_journal_page_last 768
_journal_volume 84
_journal_year 1999
_chemical_compound_source 'Dara-i-Pioz, Tadjikistan'
_chemical_formula_sum 'Al0.13 Fe0.73 K Li3 Na1.7 O30 Si12 Ti0.38 Zr0.76'
_chemical_name_mineral Sogdianite
_space_group_IT_number 192
_symmetry_space_group_name_Hall '-P 6 2c'
_symmetry_space_group_name_H-M 'P 6/m c c'
_cell_angle_alpha 90
_cell_angle_beta 90
_cell_angle_gamma 120
_cell_formula_units_Z 2
_cell_length_a 10.053
_cell_length_b 10.053
_cell_length_c 14.211
_cell_volume 1243.789
_database_code_amcsd 0002224
_exptl_crystal_density_diffrn 2.798
_cod_original_formula_sum '(Zr.76 Fe.73 Ti.38 Al.13) Na1.7 K Si12 Li3 O30'
_cod_database_code 9002156

loop_
_space_group_symop_operation_xyz
x,y,z
-x,-x+y,1/2+z
x,x-y,1/2-z
-x+y,-x,-z
x-y,x,z
-y,-x,1/2+z
y,x,1/2-z
y,-x+y,-z
-y,x-y,z
x-y,-y,1/2+z
-x+y,y,1/2-z
x,y,-z
-x,-y,z
x,x-y,1/2+z
-x,-x+y,1/2-z
x-y,x,-z
-x+y,-x,z
y,x,1/2+z
-y,-x,1/2-z
-y,x-y,-z
y,-x+y,z
-x+y,y,1/2+z
x-y,-y,1/2-z
-x,-y,-z

loop_
_atom_site_aniso_label
_atom_site_aniso_U_11
_atom_site_aniso_U_22
_atom_site_aniso_U_33
_atom_site_aniso_U_12
_atom_site_aniso_U_13
_atom_site_aniso_U_23
ZrA 0.00360 0.00360 0.00470 0.00180 0.00000 0.00000
FeA 0.00360 0.00360 0.00470 0.00180 0.00000 0.00000
TiA 0.00360 0.00360 0.00470 0.00180 0.00000 0.00000
AlA 0.00360 0.00360 0.00470 0.00180 0.00000 0.00000
NaB 0.01790 0.01790 0.03950 0.00900 0.00000 0.00000
KC 0.01870 0.01870 0.02100 0.00930 0.00000 0.00000
Si1 0.00670 0.00750 0.00660 0.00370 0.00000 -0.00070
Li2 0.01330 0.01830 0.01320 0.00915 0.00000 0.00000
O1 0.03020 0.01940 0.00730 0.01200 0.00000 0.00000
O2 0.01450 0.01870 0.01940 0.01310 -0.00150 -0.00130
O3 0.01140 0.00990 0.01260 0.00560 -0.00160 -0.00360

loop_
_atom_site_label
_atom_site_fract_x
_atom_site_fract_y
_atom_site_fract_z
_atom_site_occupancy
_atom_site_type_symbol
_atom_site_attached_hydrogens
ZrA 0.33333 0.66667 0.25000 0.38000 Zr 0
FeA 0.33333 0.66667 0.25000 0.36500 Fe 0
TiA 0.33333 0.66667 0.25000 0.19000 Ti 0
AlA 0.33333 0.66667 0.25000 0.06500 Al 0
NaB 0.33333 0.66667 0.01920 0.42500 Na 0
KC 0.00000 0.00000 0.25000 1.00000 K 0
Si1 0.11664 0.35485 0.11056 1.00000 Si 0
Li2 0.00000 0.50000 0.25000 1.00000 Li 0
O1 0.13250 0.39710 0.00000 1.00000 O 0
O2 0.22110 0.27780 0.13506 1.00000 O 0
O3 0.16186 0.50410 0.17134 1.00000 O 0

loop_
_cod_changelog_entry_id
_cod_changelog_entry_author
_cod_changelog_entry_date
_cod_changelog_entry_text
1
;cod-tools version 3.8.0
Id: cif_guess_AMCSD_atom_types 9581 2023-05-17 12:35:41Z saulius
;
2023-05-23T09:14:23+03:00
;Derived atom types and hydrogen counts
from atom names that follow the AMCSD naming convention
(Wat == water, O-H == hydroxyl).
;

loop_
_cod_related_entry_id
_cod_related_entry_database
_cod_related_entry_code
1 AMCSD 0002224
